data_7235685
loop_
_publ_author_name
'Chen, Quan-Liang'
'Huang, Wei'
'Chen, Mao-Long'
'Lin, Jing'
'Cao, Ze-Xing'
'Zhou, Zhao-Hui'

_publ_section_title
;
 Transformations and reductions of \g-octamolybdates with their monomeric
 and dimeric amino polycarboxylates
;
_journal_issue 50
_journal_name_full 'RSC Adv.'
_journal_page_first 26499
_journal_paper_doi 10.1039/C4RA03125C
_journal_volume 4
_journal_year 2014
_chemical_formula_sum 'H5 Mo4 N0.5 O15'
_chemical_formula_weight 635.81
_space_group_IT_number 2
_space_group_name_Hall '-P 1'
_space_group_name_H-M_alt 'P -1'
_symmetry_space_group_name_H-M 'P -1'
_atom_sites_solution_hydrogens geom
_atom_sites_solution_primary direct
_atom_sites_solution_secondary difmap
_audit_creation_method SHELXL-97
_cell_angle_alpha 104.687(10)
_cell_angle_beta 105.910(10)
_cell_angle_gamma 109.499(10)
_cell_formula_units_Z 2
_cell_length_a 8.2533(9)
_cell_length_b 8.3054(10)
_cell_length_c 10.2054(11)
_cell_measurement_temperature 173(2)
_cell_volume 586.44(14)
_computing_structure_refinement 'SHELXL-97 (Sheldrick, 1997)'
_computing_structure_solution 'SHELXS-97 (Sheldrick, 1990)'
_diffrn_ambient_temperature 173(2)
_diffrn_measured_fraction_theta_full 0.996
_diffrn_measured_fraction_theta_max 0.996
_diffrn_radiation_monochromator graphite
_diffrn_radiation_source 'fine-focus sealed tube'
_diffrn_radiation_type MoK\a
_diffrn_radiation_wavelength 0.71073
_diffrn_reflns_av_R_equivalents 0.0402
_diffrn_reflns_av_sigmaI/netI 0.0666
_diffrn_reflns_limit_h_max 8
_diffrn_reflns_limit_h_min -9
_diffrn_reflns_limit_k_max 9
_diffrn_reflns_limit_k_min -9
_diffrn_reflns_limit_l_max 10
_diffrn_reflns_limit_l_min -12
_diffrn_reflns_number 3454
_diffrn_reflns_theta_full 25.00
_diffrn_reflns_theta_max 25.00
_diffrn_reflns_theta_min 3.01
_exptl_absorpt_coefficient_mu 4.263
_exptl_absorpt_correction_T_max 0.8828
_exptl_absorpt_correction_T_min 0.4827
_exptl_crystal_density_diffrn 3.601
_exptl_crystal_density_method 'not measured'
_exptl_crystal_F_000 593
_exptl_crystal_size_max 0.20
_exptl_crystal_size_mid 0.05
_exptl_crystal_size_min 0.03
_refine_diff_density_max 1.254
_refine_diff_density_min -1.189
_refine_diff_density_rms 0.233
_refine_ls_extinction_method none
_refine_ls_goodness_of_fit_ref 1.007
_refine_ls_hydrogen_treatment mixed
_refine_ls_matrix_type full
_refine_ls_number_parameters 181
_refine_ls_number_reflns 2065
_refine_ls_number_restraints 2
_refine_ls_restrained_S_all 1.006
_refine_ls_R_factor_all 0.0495
_refine_ls_R_factor_gt 0.0384
_refine_ls_shift/su_max 0.074
_refine_ls_shift/su_mean 0.004
_refine_ls_structure_factor_coef Fsqd
_refine_ls_weighting_details 'calc w=1/[\s^2^(Fo^2^)+(0.0268P)^2^+0.0000P] where P=(Fo^2^+2Fc^2^)/3'
_refine_ls_weighting_scheme calc
_refine_ls_wR_factor_gt 0.0816
_refine_ls_wR_factor_ref 0.0883
_reflns_number_gt 1666
_reflns_number_total 2065
_reflns_threshold_expression >2sigma(I)
_cod_data_source_file c4ra03125c2.cif
_cod_data_source_block mop
_cod_original_cell_volume 586.44(11)
_cod_original_sg_symbol_H-M P-1
_cod_original_formula_sum 'H5 Mo4 N0.50 O15'
_cod_database_code 7235685

loop_
_symmetry_equiv_pos_as_xyz
'x, y, z'
'-x, -y, -z'

loop_
_atom_site_label
_atom_site_type_symbol
_atom_site_fract_x
_atom_site_fract_y
_atom_site_fract_z
_atom_site_U_iso_or_equiv
_atom_site_adp_type
_atom_site_occupancy
_atom_site_symmetry_multiplicity
_atom_site_calc_flag
_atom_site_refinement_flags
Mo1 Mo 0.27689(9) 0.35210(9) 0.94927(7) 0.00677(19) Uani 1 1 d .
Mo2 Mo 0.41702(9) 0.00268(9) 0.70679(7) 0.00667(19) Uani 1 1 d .
Mo3 Mo 0.27405(8) -0.03897(9) 0.96452(7) 0.00561(18) Uani 1 1 d D
Mo4 Mo 0.44094(9) -0.37922(9) 0.72673(7) 0.00690(19) Uani 1 1 d .
O5 O 0.5039(7) -0.1861(7) 0.6553(6) 0.0097(12) Uani 1 1 d .
O6 O 0.1904(7) -0.1187(7) 0.5767(6) 0.0117(12) Uani 1 1 d .
O1 O 0.4305(7) 0.5205(7) 0.8844(6) 0.0089(12) Uani 1 1 d .
O2 O 0.0485(7) -0.1625(7) 0.8403(6) 0.0127(12) Uani 1 1 d .
O3 O 0.2804(7) 0.1956(7) 1.0698(6) 0.0086(11) Uani 1 1 d .
O4 O 0.4028(7) -0.1466(7) 0.8662(6) 0.0098(12) Uani 1 1 d .
O7 O 0.5210(7) 0.1566(7) 0.6378(6) 0.0112(12) Uani 1 1 d .
O8 O 0.2071(7) -0.5105(8) 0.6139(6) 0.0144(13) Uani 1 1 d .
O9 O 0.2137(7) 0.4905(7) 1.0561(6) 0.0136(12) Uani 1 1 d .
O10 O 0.0805(7) 0.2270(8) 0.7912(6) 0.0151(13) Uani 1 1 d .
O11 O 0.3741(7) 0.1415(7) 0.8593(6) 0.0092(12) Uani 1 1 d .
O12 O 0.5502(7) -0.4917(8) 0.6508(6) 0.0116(12) Uani 1 1 d .
O13 O 0.2893(7) -0.1244(7) 1.1031(6) 0.0093(12) Uani 1 1 d D
H13 H 0.181(4) -0.169(10) 1.109(6) 0.014 Uiso 1 1 d D
N14 N -0.1842(9) -0.1421(9) 0.5806(7) 0.0141(16) Uani 1 1 d G
H14A H -0.1751 -0.2257 0.5190 0.021 Uiso 1 1 d G
H14B H -0.2978 -0.1600 0.5549 0.021 Uiso 1 1 d G
N15 N -0.1271(9) 0.4266(10) 0.6865(8) 0.0149(15) Uani 1 1 d G
H15A H -0.2434 0.3563 0.6523 0.022 Uiso 1 1 d G
H15B H -0.1001 0.3997 0.7622 0.022 Uiso 1 1 d G

loop_
_atom_site_aniso_label
_atom_site_aniso_U_11
_atom_site_aniso_U_22
_atom_site_aniso_U_33
_atom_site_aniso_U_23
_atom_site_aniso_U_13
_atom_site_aniso_U_12
Mo1 0.0060(3) 0.0072(4) 0.0080(4) 0.0036(3) 0.0025(3) 0.0037(3)
Mo2 0.0077(3) 0.0080(4) 0.0055(4) 0.0029(3) 0.0031(3) 0.0040(3)
Mo3 0.0055(3) 0.0058(4) 0.0055(4) 0.0018(3) 0.0025(3) 0.0023(3)
Mo4 0.0087(4) 0.0075(4) 0.0054(4) 0.0026(3) 0.0032(3) 0.0041(3)
O5 0.012(3) 0.006(3) 0.010(3) 0.003(2) 0.004(2) 0.003(2)
O6 0.010(3) 0.009(3) 0.015(3) 0.002(3) 0.007(2) 0.003(2)
O1 0.012(3) 0.012(3) 0.009(3) 0.007(2) 0.008(2) 0.007(2)
O2 0.006(3) 0.014(3) 0.016(3) 0.006(3) 0.000(2) 0.006(2)
O3 0.008(3) 0.010(3) 0.011(3) 0.006(2) 0.006(2) 0.004(2)
O4 0.006(3) 0.014(3) 0.010(3) 0.006(3) 0.003(2) 0.005(2)
O7 0.012(3) 0.013(3) 0.009(3) 0.005(3) 0.003(2) 0.008(2)
O8 0.009(3) 0.018(3) 0.014(3) 0.005(3) 0.002(2) 0.006(3)
O9 0.016(3) 0.011(3) 0.019(3) 0.007(3) 0.011(3) 0.007(3)
O10 0.009(3) 0.017(3) 0.014(3) 0.002(3) -0.001(2) 0.006(3)
O11 0.010(3) 0.014(3) 0.007(3) 0.005(3) 0.002(2) 0.008(2)
O12 0.015(3) 0.014(3) 0.011(3) 0.004(3) 0.007(2) 0.010(3)
O13 0.009(3) 0.011(3) 0.015(3) 0.010(3) 0.006(2) 0.007(2)
N14 0.006(3) 0.018(4) 0.016(4) 0.001(3) 0.004(3) 0.008(3)
N15 0.009(3) 0.018(4) 0.014(4) 0.006(3) 0.003(3) 0.004(3)

loop_
_atom_type_symbol
_atom_type_description
_atom_type_scat_dispersion_real
_atom_type_scat_dispersion_imag
_atom_type_scat_source
Mo Mo -1.6832 0.6857 'International Tables Vol C Tables 4.2.6.8 and 6.1.1.4'
H H 0.0000 0.0000 'International Tables Vol C Tables 4.2.6.8 and 6.1.1.4'
O O 0.0106 0.0060 'International Tables Vol C Tables 4.2.6.8 and 6.1.1.4'
N N 0.0061 0.0033 'International Tables Vol C Tables 4.2.6.8 and 6.1.1.4'

loop_
_geom_angle_atom_site_label_1
_geom_angle_atom_site_label_2
_geom_angle_atom_site_label_3
_geom_angle
_geom_angle_site_symmetry_1
_geom_angle_site_symmetry_3
O9 Mo1 O10 103.1(2) . .
O9 Mo1 O1 102.1(2) . .
O10 Mo1 O1 100.1(2) . .
O9 Mo1 O3 94.0(2) . .
O10 Mo1 O3 107.4(3) . .
O1 Mo1 O3 143.9(2) . .
O9 Mo1 O1 93.1(2) . 2_667
O10 Mo1 O1 163.5(2) . 2_667
O1 Mo1 O1 72.9(2) . 2_667
O3 Mo1 O1 74.1(2) . 2_667
O9 Mo1 O11 164.1(2) . .
O10 Mo1 O11 85.2(2) . .
O1 Mo1 O11 89.47(19) . .
O3 Mo1 O11 70.44(19) . .
O1 Mo1 O11 79.81(18) 2_667 .
O7 Mo2 O6 103.2(2) . .
O7 Mo2 O11 105.1(2) . .
O6 Mo2 O11 99.1(2) . .
O7 Mo2 O5 102.6(2) . .
O6 Mo2 O5 98.0(2) . .
O11 Mo2 O5 143.0(2) . .
O7 Mo2 O4 156.3(2) . .
O6 Mo2 O4 100.4(2) . .
O11 Mo2 O4 72.9(2) . .
O5 Mo2 O4 71.87(19) . .
O7 Mo2 O13 86.5(2) . 2_657
O6 Mo2 O13 170.0(2) . 2_657
O11 Mo2 O13 80.8(2) . 2_657
O5 Mo2 O13 76.9(2) . 2_657
O4 Mo2 O13 69.90(18) . 2_657
O7 Mo2 Mo3 144.39(17) . .
O6 Mo2 Mo3 90.78(18) . .
O11 Mo2 Mo3 39.68(16) . .
O5 Mo2 Mo3 107.77(16) . .
O4 Mo2 Mo3 36.23(12) . .
O13 Mo2 Mo3 82.75(13) 2_657 .
O2 Mo3 O13 105.6(3) . .
O2 Mo3 O4 101.8(2) . .
O13 Mo3 O4 100.4(2) . .
O2 Mo3 O3 103.2(2) . .
O13 Mo3 O3 98.3(2) . .
O4 Mo3 O3 143.2(2) . .
O2 Mo3 O11 98.8(2) . .
O13 Mo3 O11 155.5(2) . .
O4 Mo3 O11 75.8(2) . .
O3 Mo3 O11 74.1(2) . .
O2 Mo3 O4 177.0(2) . 2_657
O13 Mo3 O4 77.3(2) . 2_657
O4 Mo3 O4 77.8(2) . 2_657
O3 Mo3 O4 75.83(19) . 2_657
O11 Mo3 O4 78.21(19) . 2_657
O2 Mo3 Mo2 91.08(19) . .
O13 Mo3 Mo2 144.39(16) . .
O4 Mo3 Mo2 44.64(15) . .
O3 Mo3 Mo2 108.35(15) . .
O11 Mo3 Mo2 34.26(13) . .
O4 Mo3 Mo2 86.60(12) 2_657 .
O12 Mo4 O8 104.2(3) . .
O12 Mo4 O5 96.3(2) . .
O8 Mo4 O5 101.3(2) . .
O12 Mo4 O1 98.9(2) . 1_545
O8 Mo4 O1 95.4(2) . 1_545
O5 Mo4 O1 154.0(2) . 1_545
O12 Mo4 O4 159.0(2) . .
O8 Mo4 O4 95.8(2) . .
O5 Mo4 O4 73.2(2) . .
O1 Mo4 O4 85.42(19) 1_545 .
O12 Mo4 O3 89.0(2) . 2_657
O8 Mo4 O3 163.4(2) . 2_657
O5 Mo4 O3 87.0(2) . 2_657
O1 Mo4 O3 72.3(2) 1_545 2_657
O4 Mo4 O3 72.56(17) . 2_657
Mo4 O5 Mo2 117.8(3) . .
Mo1 O1 Mo4 146.6(3) . 1_565
Mo1 O1 Mo1 107.1(2) . 2_667
Mo4 O1 Mo1 106.2(2) 1_565 2_667
Mo3 O3 Mo1 112.3(2) . .
Mo3 O3 Mo4 111.5(2) . 2_657
Mo1 O3 Mo4 102.9(2) . 2_657
Mo3 O4 Mo4 155.4(3) . .
Mo3 O4 Mo2 99.1(2) . .
Mo4 O4 Mo2 92.89(19) . .
Mo3 O4 Mo3 102.2(2) . 2_657
Mo4 O4 Mo3 97.83(17) . 2_657
Mo2 O4 Mo3 95.44(19) . 2_657
Mo2 O11 Mo3 106.1(2) . .
Mo2 O11 Mo1 151.3(3) . .
Mo3 O11 Mo1 96.88(19) . .
Mo3 O13 Mo2 117.1(3) . 2_657

loop_
_geom_bond_atom_site_label_1
_geom_bond_atom_site_label_2
_geom_bond_distance
_geom_bond_site_symmetry_2
Mo1 O9 1.691(5) .
Mo1 O10 1.703(5) .
Mo1 O1 1.936(5) .
Mo1 O3 2.005(5) .
Mo1 O1 2.229(5) 2_667
Mo1 O11 2.252(5) .
Mo2 O7 1.709(5) .
Mo2 O6 1.726(5) .
Mo2 O11 1.882(5) .
Mo2 O5 1.946(5) .
Mo2 O4 2.286(5) .
Mo2 O13 2.335(5) 2_657
Mo2 Mo3 3.2126(10) .
Mo3 O2 1.702(5) .
Mo3 O13 1.729(5) .
Mo3 O4 1.923(5) .
Mo3 O3 1.947(5) .
Mo3 O11 2.135(5) .
Mo3 O4 2.419(5) 2_657
Mo4 O12 1.693(5) .
Mo4 O8 1.726(5) .
Mo4 O5 1.902(5) .
Mo4 O1 1.999(5) 1_545
Mo4 O4 2.262(5) .
Mo4 O3 2.316(5) 2_657
O1 Mo4 1.999(5) 1_565
O1 Mo1 2.229(5) 2_667
O3 Mo4 2.316(5) 2_657
O4 Mo3 2.419(5) 2_657
O13 Mo2 2.335(5) 2_657
